data_2201258
loop_
_publ_author_name
'Hatscher, Stephan T.'
'Urland, Werner'

_publ_section_title
;
 Samarium chloride sulfide thiosilicate, Sm~3~ClS~2~[SiS~4~]
;
_journal_issue 12
_journal_name_full 'Acta Crystallographica Section E'
_journal_page_first i124
_journal_page_last i126
_journal_paper_doi 10.1107/S1600536802021694
_journal_volume 58
_journal_year 2002
_chemical_formula_iupac 'Sm3 Cl1 S2 (Si S4)'
_chemical_formula_structural 'Sm3 Cl1 S2 (Si S4)'
_chemical_formula_sum 'Cl S6 Si Sm3'
_chemical_formula_weight 706.95
_chemical_name_common 'samarium chloride thiosilicate'
_chemical_name_systematic
;
samarium chloride ortho-thiosilicate
;
_space_group_IT_number 62
_symmetry_cell_setting orthorhombic
_symmetry_space_group_name_Hall '-P 2ac 2n'
_symmetry_space_group_name_H-M 'P n m a'
_atom_sites_solution_primary direct
_atom_sites_solution_secondary difmap
_cell_angle_alpha 90.00
_cell_angle_beta 90.00
_cell_angle_gamma 90.00
_cell_formula_units_Z 8
_cell_length_a 12.300(2)
_cell_length_b 10.290(2)
_cell_length_c 16.061(3)
_cell_measurement_reflns_used 7998
_cell_measurement_temperature 293(2)
_cell_measurement_theta_max 56.1
_cell_measurement_theta_min 5.1
_cell_volume 2032.8(6)
_computing_cell_refinement 'IPDS Software'
_computing_data_collection 'IPDS Software (Stoe & Cie, 1998)'
_computing_data_reduction 'IPDS Software'
_computing_molecular_graphics 'DIAMOND (Brandenburg, 1998)'
_computing_publication_material SHELXL97
_computing_structure_refinement 'SHELXL97 (Sheldrick, 1997)'
_computing_structure_solution 'SHELXS97 (Sheldrick, 1997)'
_diffrn_ambient_temperature 293(2)
_diffrn_detector_area_resol_mean 60
_diffrn_measured_fraction_theta_full 0.985
_diffrn_measured_fraction_theta_max 0.922
_diffrn_measurement_device_type 'Stoe IPDS'
_diffrn_measurement_method '240 exposures, \D \f 1.2 \%'
_diffrn_radiation_monochromator graphite
_diffrn_radiation_source 'fine-focus sealed tube'
_diffrn_radiation_type MoK\a
_diffrn_radiation_wavelength 0.71073
_diffrn_reflns_av_R_equivalents 0.1070
_diffrn_reflns_av_sigmaI/netI 0.0417
_diffrn_reflns_limit_h_max 16
_diffrn_reflns_limit_h_min -16
_diffrn_reflns_limit_k_max 13
_diffrn_reflns_limit_k_min -13
_diffrn_reflns_limit_l_max 21
_diffrn_reflns_limit_l_min -21
_diffrn_reflns_number 32851
_diffrn_reflns_theta_full 28.05
_diffrn_reflns_theta_max 28.25
_diffrn_reflns_theta_min 2.54
_exptl_absorpt_coefficient_mu 18.646
_exptl_absorpt_correction_T_max 0.13
_exptl_absorpt_correction_T_min 0.03
_exptl_absorpt_correction_type gaussian
_exptl_absorpt_process_details '(X-RED; Stoe & Cie, 1998)'
_exptl_crystal_colour orange
_exptl_crystal_density_diffrn 4.620
_exptl_crystal_density_method 'not measured'
_exptl_crystal_description slab
_exptl_crystal_F_000 2504
_exptl_crystal_size_max 0.24
_exptl_crystal_size_mid 0.18
_exptl_crystal_size_min 0.11
_refine_diff_density_max 1.150
_refine_diff_density_min -1.467
_refine_ls_extinction_coef 0.00138(3)
_refine_ls_extinction_expression Fc^*^=kFc[1+0.001xFc^2^\l^3^/sin(2\q)]^-1/4^
_refine_ls_extinction_method SHELXL97
_refine_ls_goodness_of_fit_ref 0.897
_refine_ls_matrix_type full
_refine_ls_number_parameters 116
_refine_ls_number_reflns 2446
_refine_ls_number_restraints 0
_refine_ls_restrained_S_all 0.897
_refine_ls_R_factor_all 0.0306
_refine_ls_R_factor_gt 0.0198
_refine_ls_shift/su_max 0.001
_refine_ls_shift/su_mean 0.000
_refine_ls_structure_factor_coef Fsqd
_refine_ls_weighting_details 'calc w = 1/[\s^2^(Fo^2^)+(0.0111P)^2^] where P = (Fo^2^+2Fc^2^)/3'
_refine_ls_weighting_scheme calc
_refine_ls_wR_factor_gt 0.0368
_refine_ls_wR_factor_ref 0.0384
_reflns_number_gt 2041
_reflns_number_total 2446
_reflns_threshold_expression I>2\s(I)
_cod_data_source_file br6070.cif
_cod_data_source_block I
_cod_depositor_comments
;
The following automatic conversions were performed:

'_chemical_melting_point' value 'not measured' was changed to '?' -
the value is undefined or not
given.

'_exptl_absorpt_correction_type' value 'Gaussian' changed to
'gaussian' according to
/home/saulius/struct/CIF-dictionaries/cif_core.dic dictionary named
'cif_core.dic' version 2.4.1 from 2010-06-29.

Automatic conversion script
Id: cif_fix_values 1715 2011-07-08 13:25:40Z adriana 
;
_cod_original_cell_volume 2032.8(7)
_cod_original_formula_sum 'Cl1 S6 Si1 Sm3'
_cod_database_code 2201258
_cod_database_fobs_code 2201258

loop_
_symmetry_equiv_pos_as_xyz
'x, y, z'
'-x+1/2, -y, z+1/2'
'-x, y+1/2, -z'
'x+1/2, -y+1/2, -z+1/2'
'-x, -y, -z'
'x-1/2, y, -z-1/2'
'x, -y-1/2, z'
'-x-1/2, y-1/2, z-1/2'

loop_
_atom_site_label
_atom_site_fract_x
_atom_site_fract_y
_atom_site_fract_z
_atom_site_U_iso_or_equiv
_atom_site_adp_type
_atom_site_calc_flag
_atom_site_refinement_flags
_atom_site_occupancy
_atom_site_disorder_assembly
_atom_site_disorder_group
_atom_site_type_symbol
Sm1 0.883659(19) 0.03529(2) 0.611482(16) 0.01023(6) Uani d . 1 . . Sm
Sm2 0.61418(3) 0.2500 0.62429(2) 0.00953(8) Uani d S 1 . . Sm
Sm3 0.37642(3) 0.2500 0.36265(2) 0.00903(8) Uani d S 1 . . Sm
Sm4 0.68727(2) 0.04288(2) 0.404352(16) 0.01294(7) Uani d . 1 . . Sm
Cl1 0.10394(9) 0.04629(12) 0.56010(8) 0.0173(2) Uani d . 1 . . Cl
Si1 0.88531(14) 0.7500 0.73933(11) 0.0085(3) Uani d S 1 . . Si
Si2 0.83459(14) 0.2500 0.77794(11) 0.0085(3) Uani d S 1 . . Si
S1 0.56346(12) 0.2500 0.45292(10) 0.0098(3) Uani d S 1 . . S
S2 0.37905(13) 0.2500 0.59584(10) 0.0131(3) Uani d S 1 . . S
S3 0.73771(9) 0.08870(11) 0.74619(8) 0.0106(2) Uani d . 1 . . S
S4 0.97444(9) 0.91899(10) 0.76918(7) 0.0103(2) Uani d . 1 . . S
S5 0.81591(13) 0.2500 0.52818(11) 0.0125(3) Uani d S 1 . . S
S6 0.26988(12) 0.2500 0.19945(10) 0.0106(3) Uani d S 1 . . S
S7 0.65556(10) 0.99036(11) 0.56796(7) 0.0116(2) Uani d . 1 . . S
S8 0.85757(13) 0.7500 0.61027(10) 0.0105(3) Uani d S 1 . . S
S9 0.98042(12) 0.2500 0.70888(11) 0.0109(3) Uani d S 1 . . S

loop_
_atom_site_aniso_label
_atom_site_aniso_U_11
_atom_site_aniso_U_22
_atom_site_aniso_U_33
_atom_site_aniso_U_12
_atom_site_aniso_U_13
_atom_site_aniso_U_23
Sm1 0.01080(11) 0.00982(11) 0.01006(13) 0.00027(8) -0.00025(9) -0.00076(8)
Sm2 0.00896(14) 0.01006(15) 0.00957(17) 0.000 -0.00092(13) 0.000
Sm3 0.00788(14) 0.00833(14) 0.01088(17) 0.000 -0.00027(13) 0.000
Sm4 0.01507(12) 0.01394(11) 0.00981(13) 0.00417(9) 0.00122(10) 0.00240(9)
Cl1 0.0112(5) 0.0275(6) 0.0131(6) 0.0022(4) 0.0004(5) -0.0048(5)
Si1 0.0085(8) 0.0087(7) 0.0084(9) 0.000 -0.0013(7) 0.000
Si2 0.0085(8) 0.0091(8) 0.0079(9) 0.000 -0.0015(7) 0.000
S1 0.0083(7) 0.0111(7) 0.0099(8) 0.000 0.0002(6) 0.000
S2 0.0119(7) 0.0181(7) 0.0092(8) 0.000 0.0017(7) 0.000
S3 0.0098(5) 0.0107(5) 0.0113(6) -0.0008(4) -0.0007(4) 0.0000(4)
S4 0.0100(5) 0.0092(5) 0.0117(6) -0.0008(4) -0.0018(4) 0.0002(4)
S5 0.0128(7) 0.0099(7) 0.0148(9) 0.000 0.0000(7) 0.000
S6 0.0096(7) 0.0125(7) 0.0096(8) 0.000 -0.0003(6) 0.000
S7 0.0160(5) 0.0085(5) 0.0104(6) -0.0016(4) 0.0003(5) 0.0009(4)
S8 0.0134(7) 0.0099(7) 0.0082(8) 0.000 -0.0009(6) 0.000
S9 0.0093(7) 0.0109(7) 0.0126(8) 0.000 0.0012(6) 0.000

loop_
_atom_type_symbol
_atom_type_description
_atom_type_scat_dispersion_real
_atom_type_scat_dispersion_imag
_atom_type_scat_source
Sm Sm -0.1638 3.4418 'International Tables Vol C Tables 4.2.6.8 and 6.1.1.4'
S S 0.1246 0.1234 'International Tables Vol C Tables 4.2.6.8 and 6.1.1.4'
Si Si 0.0817 0.0704 'International Tables Vol C Tables 4.2.6.8 and 6.1.1.4'
Cl Cl 0.1484 0.1585 'International Tables Vol C Tables 4.2.6.8 and 6.1.1.4'

loop_
_geom_angle_atom_site_label_1
_geom_angle_atom_site_label_2
_geom_angle_atom_site_label_3
_geom_angle_site_symmetry_1
_geom_angle_site_symmetry_3
_geom_angle
S5 Sm1 Cl1 . 1_655 96.74(4)
S5 Sm1 S3 . . 91.36(4)
Cl1 Sm1 S3 1_655 . 144.22(4)
S5 Sm1 Cl1 . 5_656 77.42(4)
Cl1 Sm1 Cl1 1_655 5_656 71.52(4)
S3 Sm1 Cl1 . 5_656 144.14(3)
S5 Sm1 S7 . 1_545 73.54(4)
Cl1 Sm1 S7 1_655 1_545 148.50(4)
S3 Sm1 S7 . 1_545 67.05(3)
Cl1 Sm1 S7 5_656 1_545 77.10(3)
S5 Sm1 S8 . 1_545 140.59(4)
Cl1 Sm1 S8 1_655 1_545 98.14(4)
S3 Sm1 S8 . 1_545 97.33(4)
Cl1 Sm1 S8 5_656 1_545 73.15(4)
S7 Sm1 S8 1_545 1_545 74.77(4)
S5 Sm1 S9 . . 77.06(4)
Cl1 Sm1 S9 1_655 . 74.90(4)
S3 Sm1 S9 . . 73.10(4)
Cl1 Sm1 S9 5_656 . 134.54(4)
S7 Sm1 S9 1_545 . 129.04(4)
S8 Sm1 S9 1_545 . 142.18(4)
S5 Sm1 S4 . 1_545 148.29(4)
Cl1 Sm1 S4 1_655 1_545 84.63(3)
S3 Sm1 S4 . 1_545 70.96(3)
Cl1 Sm1 S4 5_656 1_545 131.86(3)
S7 Sm1 S4 1_545 1_545 119.51(3)
S8 Sm1 S4 1_545 1_545 69.59(4)
S9 Sm1 S4 . 1_545 72.73(3)
S5 Sm1 Sm2 . . 47.11(4)
Cl1 Sm1 Sm2 1_655 . 141.92(3)
S3 Sm1 Sm2 . . 48.24(2)
Cl1 Sm1 Sm2 5_656 . 104.74(2)
S7 Sm1 Sm2 1_545 . 45.86(2)
S8 Sm1 Sm2 1_545 . 117.43(3)
S9 Sm1 Sm2 . . 83.88(3)
S4 Sm1 Sm2 1_545 . 118.96(2)
S1 Sm2 S7 . 1_545 74.42(3)
S1 Sm2 S7 . 7_575 74.42(3)
S7 Sm2 S7 1_545 7_575 137.53(5)
S1 Sm2 S5 . . 70.88(5)
S7 Sm2 S5 1_545 . 71.49(3)
S7 Sm2 S5 7_575 . 71.49(3)
S1 Sm2 S2 . . 68.25(5)
S7 Sm2 S2 1_545 . 97.25(3)
S7 Sm2 S2 7_575 . 97.25(3)
S5 Sm2 S2 . . 139.13(5)
S1 Sm2 S3 . 7_565 138.83(3)
S7 Sm2 S3 1_545 7_565 129.45(3)
S7 Sm2 S3 7_575 7_565 66.30(3)
S5 Sm2 S3 . 7_565 85.08(4)
S2 Sm2 S3 . 7_565 127.27(3)
S1 Sm2 S3 . . 138.83(3)
S7 Sm2 S3 1_545 . 66.30(3)
S7 Sm2 S3 7_575 . 129.45(3)
S5 Sm2 S3 . . 85.08(4)
S2 Sm2 S3 . . 127.27(3)
S3 Sm2 S3 7_565 . 67.63(5)
S1 Sm2 S9 . 6_557 135.68(4)
S7 Sm2 S9 1_545 6_557 111.22(2)
S7 Sm2 S9 7_575 6_557 111.22(2)
S5 Sm2 S9 . 6_557 153.44(5)
S2 Sm2 S9 . 6_557 67.43(4)
S3 Sm2 S9 7_565 6_557 72.97(4)
S3 Sm2 S9 . 6_557 72.97(4)
S1 Sm2 Sm1 . 7_565 97.66(3)
S7 Sm2 Sm1 1_545 7_565 110.64(3)
S7 Sm2 Sm1 7_575 7_565 47.14(2)
S5 Sm2 Sm1 . 7_565 42.88(2)
S2 Sm2 Sm1 . 7_565 144.364(13)
S3 Sm2 Sm1 7_565 7_565 45.76(2)
S3 Sm2 Sm1 . 7_565 85.34(3)
S9 Sm2 Sm1 6_557 7_565 118.60(2)
S1 Sm2 Sm1 . . 97.66(3)
S7 Sm2 Sm1 1_545 . 47.14(2)
S7 Sm2 Sm1 7_575 . 110.64(3)
S5 Sm2 Sm1 . . 42.88(2)
S2 Sm2 Sm1 . . 144.364(13)
S3 Sm2 Sm1 7_565 . 85.34(3)
S3 Sm2 Sm1 . . 45.76(2)
S9 Sm2 Sm1 6_557 . 118.60(2)
Sm1 Sm2 Sm1 7_565 . 67.272(16)
S1 Sm3 S7 . 3_646 84.53(3)
S1 Sm3 S7 . 5_666 84.53(3)
S7 Sm3 S7 3_646 5_666 128.92(5)
S1 Sm3 S8 . 5_666 139.19(5)
S7 Sm3 S8 3_646 5_666 78.31(3)
S7 Sm3 S8 5_666 5_666 78.31(3)
S1 Sm3 S6 . . 148.78(5)
S7 Sm3 S6 3_646 . 107.43(3)
S7 Sm3 S6 5_666 . 107.43(3)
S8 Sm3 S6 5_666 . 72.03(5)
S1 Sm3 S4 . 8_755 75.19(4)
S7 Sm3 S4 3_646 8_755 76.31(3)
S7 Sm3 S4 5_666 8_755 146.19(3)
S8 Sm3 S4 5_666 8_755 133.89(3)
S6 Sm3 S4 . 8_755 79.76(4)
S1 Sm3 S4 . 2_664 75.19(4)
S7 Sm3 S4 3_646 2_664 146.19(3)
S7 Sm3 S4 5_666 2_664 76.31(3)
S8 Sm3 S4 5_666 2_664 133.89(3)
S6 Sm3 S4 . 2_664 79.76(4)
S4 Sm3 S4 8_755 2_664 72.53(4)
S7 Sm4 S1 1_545 . 78.39(4)
S7 Sm4 Cl1 1_545 5_656 82.43(4)
S1 Sm4 Cl1 . 5_656 135.39(4)
S7 Sm4 S6 1_545 6_656 139.17(4)
S1 Sm4 S6 . 6_656 77.61(4)
Cl1 Sm4 S6 5_656 6_656 92.12(4)
S7 Sm4 S4 1_545 2_664 129.67(4)
S1 Sm4 S4 . 2_664 74.48(4)
Cl1 Sm4 S4 5_656 2_664 144.14(4)
S6 Sm4 S4 6_656 2_664 73.53(4)
S7 Sm4 S3 1_545 2_654 140.28(3)
S1 Sm4 S3 . 2_654 139.40(4)
Cl1 Sm4 S3 5_656 2_654 75.13(3)
S6 Sm4 S3 6_656 2_654 74.83(4)
S4 Sm4 S3 2_664 2_654 69.48(3)
S7 Sm4 S2 1_545 5_656 76.76(4)
S1 Sm4 S2 . 5_656 127.40(4)
Cl1 Sm4 S2 5_656 5_656 85.59(4)
S6 Sm4 S2 6_656 5_656 143.42(4)
S4 Sm4 S2 2_664 5_656 87.24(4)
S3 Sm4 S2 2_654 5_656 69.30(4)
S7 Sm4 S5 1_545 . 67.39(4)
S1 Sm4 S5 . . 66.02(4)
Cl1 Sm4 S5 5_656 . 69.45(3)
S6 Sm4 S5 6_656 . 72.80(4)
S4 Sm4 S5 2_664 . 132.28(3)
S3 Sm4 S5 2_654 . 130.24(4)
S2 Sm4 S5 5_656 . 138.20(4)
Sm4 Cl1 Sm1 5_656 1_455 143.92(5)
Sm4 Cl1 Sm1 5_656 5_656 92.93(4)
Sm1 Cl1 Sm1 1_455 5_656 108.48(4)
S8 Si1 S4 . . 107.97(7)
S8 Si1 S4 . 7_575 107.97(7)
S4 Si1 S4 . 7_575 110.94(10)
S8 Si1 S6 . 5_666 107.90(10)
S4 Si1 S6 . 5_666 110.96(7)
S4 Si1 S6 7_575 5_666 110.96(7)
S2 Si2 S3 6_657 . 112.40(7)
S2 Si2 S3 6_657 7_565 112.40(7)
S3 Si2 S3 . 7_565 104.03(10)
S2 Si2 S9 6_657 . 106.64(10)
S3 Si2 S9 . . 110.73(7)
S3 Si2 S9 7_565 . 110.73(7)
Sm3 S1 Sm4 . 7_565 108.62(4)
Sm3 S1 Sm4 . . 108.62(4)
Sm4 S1 Sm4 7_565 . 102.49(5)
Sm3 S1 Sm2 . . 134.99(6)
Sm4 S1 Sm2 7_565 . 98.93(4)
Sm4 S1 Sm2 . . 98.93(4)
Si2 S2 Sm2 6_557 . 96.12(8)
Si2 S2 Sm4 6_557 5_656 86.15(3)
Sm2 S2 Sm4 . 5_656 104.97(3)
Si2 S2 Sm4 6_557 3_656 86.15(3)
Sm2 S2 Sm4 . 3_656 104.96(3)
Sm4 S2 Sm4 5_656 3_656 149.71(6)
Si2 S3 Sm1 . . 88.82(6)
Si2 S3 Sm2 . . 90.49(6)
Sm1 S3 Sm2 . . 86.00(4)
Si2 S3 Sm4 . 2_655 88.67(6)
Sm1 S3 Sm4 . 2_655 110.94(4)
Sm2 S3 Sm4 . 2_655 163.01(5)
Si1 S4 Sm3 . 2_665 87.29(5)
Si1 S4 Sm4 . 2_665 85.82(6)
Sm3 S4 Sm4 2_665 2_665 97.05(4)
Si1 S4 Sm1 . 1_565 86.78(6)
Sm3 S4 Sm1 2_665 1_565 153.46(4)
Sm4 S4 Sm1 2_665 1_565 108.27(4)
Sm1 S5 Sm1 7_565 . 108.99(6)
Sm1 S5 Sm2 7_565 . 90.02(4)
Sm1 S5 Sm2 . . 90.02(4)
Sm1 S5 Sm4 7_565 . 164.83(5)
Sm1 S5 Sm4 . . 85.350(18)
Sm2 S5 Sm4 . . 84.93(4)
Sm1 S5 Sm4 7_565 7_565 85.350(18)
Sm1 S5 Sm4 . 7_565 164.83(5)
Sm2 S5 Sm4 . 7_565 84.93(4)
Sm4 S5 Sm4 . 7_565 79.97(4)
Si1 S6 Sm4 5_666 6_556 87.23(5)
Si1 S6 Sm4 5_666 4_455 87.23(5)
Sm4 S6 Sm4 6_556 4_455 95.02(5)
Si1 S6 Sm3 5_666 . 89.31(7)
Sm4 S6 Sm3 6_556 . 132.31(3)
Sm4 S6 Sm3 4_455 . 132.31(3)
Sm4 S7 Sm3 1_565 5_666 126.48(4)
Sm4 S7 Sm2 1_565 1_565 98.38(4)
Sm3 S7 Sm2 5_666 1_565 133.41(5)
Sm4 S7 Sm1 1_565 1_565 93.56(4)
Sm3 S7 Sm1 5_666 1_565 100.54(4)
Sm2 S7 Sm1 1_565 1_565 87.00(3)
Si1 S8 Sm3 . 5_666 90.76(7)
Si1 S8 Sm1 . 1_565 88.62(3)
Sm3 S8 Sm1 5_666 1_565 96.11(3)
Si1 S8 Sm1 . 7_565 88.62(3)
Sm3 S8 Sm1 5_666 7_565 96.11(3)
Sm1 S8 Sm1 1_565 7_565 167.50(6)
Si2 S9 Sm1 . . 86.32(5)
Si2 S9 Sm1 . 7_565 86.32(5)
Sm1 S9 Sm1 . 7_565 96.69(5)
Si2 S9 Sm2 . 6_657 89.82(7)
Sm1 S9 Sm2 . 6_657 131.40(3)
Sm1 S9 Sm2 7_565 6_657 131.40(3)

loop_
_geom_bond_atom_site_label_1
_geom_bond_atom_site_label_2
_geom_bond_site_symmetry_2
_geom_bond_distance
_geom_bond_publ_flag
Sm1 S5 . 2.7140(11) yes
Sm1 Cl1 1_655 2.8346(12) yes
Sm1 S3 . 2.8646(13) yes
Sm1 Cl1 5_656 2.8847(14) yes
Sm1 S7 1_545 2.9280(13) yes
Sm1 S8 1_545 2.9532(7) yes
Sm1 S9 . 2.9572(12) yes
Sm1 S4 1_545 3.0156(13) yes
Sm1 Sm2 . 3.9888(6) ?
Sm2 S1 . 2.8222(18) yes
Sm2 S7 1_545 2.8663(12) yes
Sm2 S7 7_575 2.8663(12) yes
Sm2 S5 . 2.9223(17) yes
Sm2 S2 . 2.9279(17) yes
Sm2 S3 7_565 2.9827(12) yes
Sm2 S3 . 2.9827(12) yes
Sm2 S9 6_557 3.1442(18) yes
Sm2 Sm1 7_565 3.9888(6) ?
Sm3 S1 . 2.7193(16) yes
Sm3 S7 3_646 2.7412(12) yes
Sm3 S7 5_666 2.7412(12) yes
Sm3 S8 5_666 2.9107(16) yes
Sm3 S6 . 2.9305(17) yes
Sm3 S4 8_755 2.9398(12) yes
Sm3 S4 2_664 2.9398(12) yes
Sm4 S7 1_545 2.7109(13) yes
Sm4 S1 . 2.7331(10) yes
Sm4 Cl1 5_656 2.7862(12) yes
Sm4 S6 6_656 2.8904(12) yes
Sm4 S4 2_664 2.9704(12) yes
Sm4 S3 2_654 3.0228(13) yes
Sm4 S2 5_656 3.1223(8) yes
Sm4 S5 . 3.3168(14) yes
Cl1 Sm4 5_656 2.7862(12) ?
Cl1 Sm1 1_455 2.8346(12) ?
Cl1 Sm1 5_656 2.8847(14) ?
Si1 S8 . 2.101(2) yes
Si1 S4 . 2.1109(15) yes
Si1 S4 7_575 2.1109(15) yes
Si1 S6 5_666 2.147(2) yes
Si2 S2 6_657 2.100(2) yes
Si2 S3 . 2.1060(16) yes
Si2 S3 7_565 2.1060(15) yes
Si2 S9 . 2.109(2) yes
S1 Sm4 7_565 2.7331(10) ?
S2 Si2 6_557 2.100(2) ?
S2 Sm4 5_656 3.1223(8) ?
S2 Sm4 3_656 3.1223(8) ?
S3 Sm4 2_655 3.0228(13) ?
S4 Sm3 2_665 2.9398(12) ?
S4 Sm4 2_665 2.9704(12) ?
S4 Sm1 1_565 3.0156(13) ?
S5 Sm1 7_565 2.7140(11) ?
S5 Sm4 7_565 3.3168(14) ?
S6 Si1 5_666 2.147(2) ?
S6 Sm4 6_556 2.8904(12) ?
S6 Sm4 4_455 2.8904(12) ?
S7 Sm4 1_565 2.7109(13) ?
S7 Sm3 5_666 2.7412(12) ?
S7 Sm2 1_565 2.8663(12) ?
S7 Sm1 1_565 2.9280(13) ?
S8 Sm3 5_666 2.9107(16) ?
S8 Sm1 1_565 2.9532(6) ?
S8 Sm1 7_565 2.9532(7) ?
S9 Sm1 7_565 2.9572(12) ?
S9 Sm2 6_657 3.1442(18) ?
